data_9011486
loop_
_publ_author_name
'Susse, P.'
'Tillmann, B.'

_publ_section_title
;
 The crystal structure of the new mineral richelsdorfite,
 Ca2Cu5Sb(Cl/(OH)6/(AsO4)4)*6H2O
;
_journal_name_full 'Zeitschrift fur Kristallographie'
_journal_page_first 323
_journal_page_last 334
_journal_volume 179
_journal_year 1987
_chemical_compound_source 'Iba, near Richelsdorf, Hessen, Germany'
_chemical_formula_sum 'As4 Ca2 Cl Cu5 H18 O28 Sb'
_chemical_name_mineral Richelsdorfite
_space_group_IT_number 12
_symmetry_space_group_name_Hall '-C 2y'
_symmetry_space_group_name_H-M 'C 1 2/m 1'
_cell_angle_alpha 90
_cell_angle_beta 101.05
_cell_angle_gamma 90
_cell_formula_units_Z 4
_cell_length_a 14.079
_cell_length_b 14.203
_cell_length_c 13.470
_cell_volume 2643.579
_database_code_amcsd 0010965
_exptl_crystal_density_diffrn 3.319
_cod_original_formula_sum 'Ca2 Cu5 Sb As4 O28 Cl H18'
_cod_database_code 9011486

loop_
_space_group_symop_operation_xyz
x,y,z
1/2+x,1/2+y,z
x,-y,z
1/2+x,1/2-y,z
-x,y,-z
1/2-x,1/2+y,-z
-x,-y,-z
1/2-x,1/2-y,-z

loop_
_atom_site_label
_atom_site_fract_x
_atom_site_fract_y
_atom_site_fract_z
_atom_site_U_iso_or_equiv
_atom_site_type_symbol
_atom_site_attached_hydrogens
Ca 0.04080 0.24310 0.23200 0.01748 Ca 0
Cu1 0.29040 0.00000 0.23690 0.00887 Cu 0
Cu2 0.14520 0.38520 0.05700 0.01039 Cu 0
Cu3 0.37230 0.38670 0.05620 0.01013 Cu 0
Sb 0.25000 0.25000 0.50000 0.01672 Sb 0
As1 0.06730 0.00000 0.13190 0.00684 As 0
As2 0.48090 0.00000 0.13220 0.00671 As 0
As3 0.27350 0.20620 0.13240 0.00621 As 0
O1 0.11660 0.00000 0.02420 0.00659 O 0
O2 0.15380 0.00000 0.23610 0.01418 O 0
O3 0.00300 0.10100 0.12960 0.01760 O 0
O4 0.39670 0.00000 0.02270 0.00836 O 0
O5 0.42750 0.00000 0.23200 0.01013 O 0
O6 0.04530 0.39890 0.13580 0.01976 O 0
O7 0.28860 0.13860 0.23460 0.01570 O 0
O8 0.25650 0.14220 0.02470 0.01241 O 0
O9 0.16800 0.26700 0.12920 0.01431 O 0
O10 0.37600 0.26910 0.13260 0.01862 O 0
O-H11 0.36660 0.18170 0.48050 0.03407 O 1
O-H12 0.18390 0.21740 0.36170 0.01659 O 1
O-H13 0.30330 0.36330 0.44580 0.04863 O 1
Cl 0.27900 0.50000 0.15750 0.02609 Cl 0
Wat14 0.33070 0.00000 0.40470 0.03711 O 2
Wat15 0.10070 0.00000 0.42420 0.02799 O 2
Wat16 0.49880 0.15000 0.35130 0.03369 O 2
Wat17 0.47150 0.35250 0.34930 0.03724 O 2

loop_
_cod_changelog_entry_id
_cod_changelog_entry_author
_cod_changelog_entry_date
_cod_changelog_entry_text
1
;cod-tools version 3.8.0
Id: cif_guess_AMCSD_atom_types 9574 2023-05-10 09:00:05Z saulius
;
2023-05-10T18:53:14+03:00
;Derived atom types and hydrogen counts
from atom names that follow the AMCSD naming convention
(Wat == water, O-H == hydroxyl).
;

loop_
_cod_related_entry_id
_cod_related_entry_database
_cod_related_entry_code
1 AMCSD 0010965
